data_1547803
loop_
_publ_author_name
'Basal, Lina A.'
'Bailey, Matthew D.'
'Romero, Jonathan'
'Ali, Meser M.'
'Kurenbekova, Lyazat'
'Yustein, Jason'
'Pautler, Robia G.'
'Allen, Matthew J.'

_publ_section_title
;
 Fluorinated EuII-based multimodal contrast agent for temperature- and
 redox-responsive magnetic resonance imaging
;
_journal_name_full 'Chem. Sci.'
_journal_paper_doi 10.1039/C7SC03142D
_journal_year 2017
_chemical_formula_moiety 'C44.5 H52 Eu F8.5 N8 O5, 3(Cl), 5(H2 O), O, 0.5(C7 H4 F3), 2(F)'
_chemical_formula_sum 'C48 H64 Cl3 Eu F12 N8 O11'
_chemical_formula_weight 1415.38
_space_group_crystal_system monoclinic
_space_group_IT_number 13
_space_group_name_Hall '-P 2yac'
_space_group_name_H-M_alt 'P 1 2/n 1'
_symmetry_space_group_name_Hall '-P 2yac'
_symmetry_space_group_name_H-M 'P 1 2/n 1'
_atom_sites_solution_hydrogens mixed
_audit_creation_date 2017-10-04
_audit_creation_method
;
Olex2 1.2
(compiled 2017.08.10 svn.r3458 for OlexSys, GUI svn.r5381)
;
_audit_update_record
;
2017-10-04 deposited with the CCDC.
2017-10-19 downloaded from the CCDC.
;
_cell_angle_alpha 90
_cell_angle_beta 117.775(7)
_cell_angle_gamma 90
_cell_formula_units_Z 2
_cell_length_a 10.8737(14)
_cell_length_b 26.268(4)
_cell_length_c 11.6670(14)
_cell_measurement_reflns_used 9984
_cell_measurement_temperature 100(2)
_cell_measurement_theta_max 20.94
_cell_measurement_theta_min 2.27
_cell_volume 2948.5(7)
_computing_cell_refinement 'SAINT V8.18C (?, 2016)'
_computing_data_reduction 'SAINT V8.18C (?, 2016)'
_computing_molecular_graphics 'Olex2 (Dolomanov et al., 2009)'
_computing_publication_material 'Olex2 (Dolomanov et al., 2009)'
_computing_structure_refinement 'ShelXL (Sheldrick, 2015)'
_computing_structure_solution 'ShelXT (Sheldrick, 2015)'
_diffrn_ambient_temperature 100.1
_diffrn_measured_fraction_theta_full 1.000
_diffrn_measured_fraction_theta_max 1.000
_diffrn_measurement_device_type 'Bruker APEX-II CCD'
_diffrn_measurement_method '\f and \w scans'
_diffrn_radiation_monochromator graphite
_diffrn_radiation_type MoK\a
_diffrn_radiation_wavelength 0.71073
_diffrn_reflns_av_R_equivalents 0.0819
_diffrn_reflns_av_unetI/netI 0.0418
_diffrn_reflns_Laue_measured_fraction_full 1.000
_diffrn_reflns_Laue_measured_fraction_max 1.000
_diffrn_reflns_limit_h_max 14
_diffrn_reflns_limit_h_min -14
_diffrn_reflns_limit_k_max 34
_diffrn_reflns_limit_k_min -34
_diffrn_reflns_limit_l_max 15
_diffrn_reflns_limit_l_min -15
_diffrn_reflns_number 129335
_diffrn_reflns_point_group_measured_fraction_full 1.000
_diffrn_reflns_point_group_measured_fraction_max 1.000
_diffrn_reflns_theta_full 25.242
_diffrn_reflns_theta_max 27.481
_diffrn_reflns_theta_min 1.550
_diffrn_standards_number 0
_exptl_absorpt_coefficient_mu 1.300
_exptl_absorpt_correction_T_max 0.7457
_exptl_absorpt_correction_T_min 0.6779
_exptl_absorpt_correction_type multi-scan
_exptl_absorpt_process_details
;
SADABS-2008/1 (Bruker,2008) was used for absorption correction.
wR2(int) was 0.0823 before and 0.0695 after correction.
The Ratio of minimum to maximum transmission is 0.9091.
The \l/2 correction factor is 0.0015.
;
_exptl_crystal_colour 'clear yellow'
_exptl_crystal_colour_lustre clear
_exptl_crystal_colour_primary yellow
_exptl_crystal_density_diffrn 1.594
_exptl_crystal_description flakes
_exptl_crystal_F_000 1436
_exptl_crystal_size_max 0.426
_exptl_crystal_size_mid 0.256
_exptl_crystal_size_min 0.207
_refine_diff_density_max 3.220
_refine_diff_density_min -2.573
_refine_diff_density_rms 0.210
_refine_ls_extinction_method none
_refine_ls_goodness_of_fit_ref 1.029
_refine_ls_hydrogen_treatment constr
_refine_ls_matrix_type full
_refine_ls_number_parameters 833
_refine_ls_number_reflns 6841
_refine_ls_number_restraints 230
_refine_ls_restrained_S_all 1.021
_refine_ls_R_factor_all 0.0767
_refine_ls_R_factor_gt 0.0671
_refine_ls_shift/su_max 0.000
_refine_ls_shift/su_mean 0.000
_refine_ls_structure_factor_coef Fsqd
_refine_ls_weighting_details 'w=1/[\s^2^(Fo^2^)+49.0979P] where P=(Fo^2^+2Fc^2^)/3'
_refine_ls_weighting_scheme calc
_refine_ls_wR_factor_gt 0.1480
_refine_ls_wR_factor_ref 0.1534
_reflns_Friedel_coverage 0.000
_reflns_number_gt 6202
_reflns_number_total 6841
_reflns_threshold_expression 'I > 2\s(I)'
_cod_data_source_file c7sc03142d2.cif
_cod_data_source_block 2EuIII
_cod_database_code 1547803
_shelx_shelxl_version_number 2014/7
_shelx_space_group_comment
;
The symmetry employed for this shelxl refinement is uniquely defined
by the following loop, which should always be used as a source of
symmetry information in preference to the above space-group names.
They are only intended as comments.
;
_shelx_estimated_absorpt_t_max 0.775
_shelx_estimated_absorpt_t_min 0.607
_olex2_refinement_description
;
1. Twinned data refinement
 Scales: 0.9702(11)
 0.0298(11)
2. Fixed Uiso
 At 1.2 times of:
  All C(H) groups, All C(H,H) groups, All N(H) groups
 At 1.5 times of:
  All O(H,H) groups
3. Restrained distances
 C47-F11 = C47-F12 = C47-F10
 1.328 with sigma of 0.02
 C47-F14A = C47-F8A = C47-F4AB
 1.328 with sigma of 0.02
 F11-F12 = F11-F10 = F12-F10
 2.125 with sigma of 0.02
 C23-F6 = C23-F5 = C23-F4
 1.328 with sigma of 0.02
 F4-F5 = F4-F6 = F5-F6
 2.125 with sigma of 0.02
 C48-F9 = C48-F7 = C48-F8
 1.328 with sigma of 0.02
 F9-F7 = F9-F8 = F7-F8
 2.125 with sigma of 0.02
 C55-F19 = C55-F21 = C55-F20
 1.328 with sigma of 0.02
 F19-F21 = F19-F20 = F21-F20
 2.125 with sigma of 0.02
 F4AB-F14A = F4AB-F8A = F14A-F8A
 2.125 with sigma of 0.02
 F4A-F6A = F4A-F21A = F6A-F21A
 2.125 with sigma of 0.02
4. Restrained planarity
 C48, C44, C45, C46, C41, C42, C43, C34
 with sigma of 0.1
 C55, C52, C53, C54, C49, C50, C51
 with sigma of 0.1
5. Rigid bond restraints
 C23, F6, C23, F5, C23, F4
 with sigma for 1-2 distances of 0.01 and sigma for 1-3 distances of 0.01
 C47, F11, C47, F12, C47, F10
 with sigma for 1-2 distances of 0.01 and sigma for 1-3 distances of 0.01
 C12, C13, C45, C46, C34, C41, C43, C42
 with sigma for 1-2 distances of 0.01 and sigma for 1-3 distances of 0.01
 N1, C29, C30, C29
 with sigma for 1-2 distances of 0.01 and sigma for 1-3 distances of 0.01
6. Uiso/Uaniso restraints and constraints
N2 \\sim C31: within 2A with sigma of 0.01 and sigma for terminal atoms of 0.02
Uanis(C49) \\sim Ueq, Uanis(C41) \\sim Ueq, Uanis(C50) \\sim Ueq, Uanis(C42)
\\sim Ueq: with sigma of 0.001 and sigma for terminal atoms of 0.002
Uanis(F8A) \\sim Ueq, Uanis(C54) \\sim Ueq, Uanis(F12) \\sim Ueq, Uanis(F14A)
\\sim Ueq, Uanis(F11) \\sim Ueq, Uanis(F4) \\sim Ueq, Uanis(F6A) \\sim Ueq:
with sigma of 0.01 and sigma for terminal atoms of 0.02
Uanis(C12) = Uanis(C11)
7. Rigid body (RIGU) restrains
 C23, F6, C23, F5, C23, F4
 with sigma for 1-2 distances of 0.004 and sigma for 1-3 distances of 0.004
 C23, F21A, C23, F4A, C23, F6A
 with sigma for 1-2 distances of 0.004 and sigma for 1-3 distances of 0.004
 C47, F11, C47, F12, C47, F10
 with sigma for 1-2 distances of 0.004 and sigma for 1-3 distances of 0.004
 C47, F14A, C47, F4AB, C47, F8A
 with sigma for 1-2 distances of 0.004 and sigma for 1-3 distances of 0.004
 C48, F9, C48, F7, C48, F8
 with sigma for 1-2 distances of 0.004 and sigma for 1-3 distances of 0.004
 C55, F19, C55, F21, C55, F20
 with sigma for 1-2 distances of 0.004 and sigma for 1-3 distances of 0.004
 C24, F2, C24, F3, C24, F1
 with sigma for 1-2 distances of 0.004 and sigma for 1-3 distances of 0.004
8. Others
 Sof(C5)=Sof(H5A)=Sof(H5B)=1-FVAR(1)
 Sof(C29)=Sof(H29A)=Sof(H29B)=FVAR(1)
 Fixed Sof: H3A(0.5) H3B(0.5) H8A(0.5) H8B(0.5) C25(0.5) H25A(0.5) H25B(0.5)
 O4(0.5) C4(0.5) H4A(0.5) H4B(0.5) C27(0.5) H27A(0.5) H27B(0.5) O2(0.5) C2(0.5)
 H2A(0.5) H2B(0.5) O5(0.5) C22(0.5) H22(0.5) N6(0.5) H6(0.5) N4(0.5) H4(0.5)
 O1(0.5) N5(0.5) H5(0.5) C7(0.5) H7A(0.5) H7B(0.5) C11(0.5) N3(0.5) H3(0.5)
 C30(0.5) C32(0.5) C13(0.5) H13(0.5) C6(0.5) C16(0.5) H16(0.5) C8(0.5) C35(0.5)
 C34(0.5) H34A(0.5) H34B(0.5) C10(0.5) H10A(0.5) H10B(0.5) C17(0.5) C9(0.5)
 H9A(0.5) H9B(0.5) C33(0.5) H33A(0.5) H33B(0.5) C21(0.5) H21(0.5) C19(0.5)
 H19(0.5) C14(0.5) C12(0.5) H12(0.5) C36(0.5) H36(0.5) C18(0.5) H18(0.5)
 C15(0.5) H15(0.5) C37(0.5) H37(0.5) C39(0.5) H39(0.5) C40(0.5) H40(0.5)
 C42(0.25) H42(0.25) C54(0.25) H54(0.25) C41(0.25) F9(0.25) C48(0.25) F7(0.25)
 F8(0.25) F1(0.5) C24(0.5) C38(0.5) F3(0.5) C23(0.5) F5(0.25) F4(0.25) F6(0.25)
 C20(0.5) C31(0.5) H31A(0.5) H31B(0.5) C28(0.5) H28A(0.5) H28B(0.5) C3(0.5)
 H3C(0.5) H3D(0.5) C26(0.5) H26A(0.5) H26B(0.5) C1(0.5) H1A(0.5) H1B(0.5)
 C47(0.5) F11(0.25) C43(0.25) H43(0.25) C51(0.25) H51(0.25) C52(0.25) C44(0.25)
 C45(0.25) H45(0.25) C53(0.25) H53(0.25) C46(0.25) H46(0.25) C50(0.25)
 H50(0.25) C49(0.25) F20(0.25) F21(0.25) C55(0.25) F19(0.25) F12(0.25)
 F10(0.25) F4AB(0.25) F8A(0.25) F14A(0.25) F21A(0.25) F6A(0.25) F4A(0.25)
 F2(0.5)
9.a Free rotating group:
 O9(H9C,H9D), O8(H8A,H8B), O7(H7C,H7D)
9.b Rotating group:
 O3(H3A,H3B)
9.c Secondary CH2 refined with riding coordinates:
 C25(H25A,H25B), C4(H4A,H4B), C27(H27A,H27B), C2(H2A,H2B), C7(H7A,H7B),
 C29(H29A,H29B), C34(H34A,H34B), C10(H10A,H10B), C9(H9A,H9B), C33(H33A,H33B),
 C31(H31A,H31B), C5(H5A,H5B), C28(H28A,H28B), C3(H3C,H3D), C26(H26A,H26B),
 C1(H1A,H1B)
9.d Aromatic/amide H refined with riding coordinates:
 C22(H22), N6(H6), N4(H4), N5(H5), N3(H3), C13(H13), C16(H16), C21(H21),
 C19(H19), C12(H12), C36(H36), C18(H18), C15(H15), C37(H37), C39(H39), C40(H40),
  C42(H42), C54(H54), C43(H43), C51(H51), C45(H45), C53(H53), C46(H46), C50(H50)
;
_olex2_submission_special_instructions 'No special instructions were received'

loop_
_space_group_symop_operation_xyz
'x, y, z'
'-x+1/2, y, -z+1/2'
'-x, -y, -z'
'x-1/2, -y, z-1/2'

loop_
_atom_site_label
_atom_site_type_symbol
_atom_site_fract_x
_atom_site_fract_y
_atom_site_fract_z
_atom_site_U_iso_or_equiv
_atom_site_adp_type
_atom_site_occupancy
_atom_site_site_symmetry_order
_atom_site_calc_flag
_atom_site_refinement_flags_posn
_atom_site_refinement_flags_adp
_atom_site_refinement_flags_occupancy
_atom_site_disorder_assembly
_atom_site_disorder_group
Eu1 Eu 0.2500 0.16711(2) 0.7500 0.01594(12) Uani 1 2 d S T P B .
Cl1 Cl -0.2500 0.15340(9) 0.7500 0.0283(5) Uani 1 2 d S T P . .
Cl2 Cl -0.4799(2) 0.17671(8) 0.28127(16) 0.0397(5) Uani 1 1 d . . . . .
O3 O 0.2500 0.2635(3) 0.7500 0.0272(14) Uani 1 2 d S T P B .
H3A H 0.1729 0.2859 0.7455 0.041 Uiso 0.5 1 d GR . . . .
H3B H 0.3273 0.2859 0.7545 0.041 Uiso 0.5 1 d GR . . . .
O9 O -0.3302(7) 0.0549(2) 0.5714(5) 0.0496(16) Uani 1 1 d . . . . .
H9C H -0.3264 0.0858 0.5983 0.074 Uiso 1 1 d G . . . .
H9D H -0.3785 0.0541 0.4873 0.074 Uiso 1 1 d G . . . .
N1 N 0.1885(5) 0.1039(2) 0.8947(5) 0.0196(11) Uani 1 1 d . U . . .
N2 N 0.0449(5) 0.1037(2) 0.6090(5) 0.0192(11) Uani 1 1 d . U . . .
O8 O -0.2500 -0.0214(4) 0.7500 0.085(5) Uani 1 2 d S T P . .
H8A H -0.2987 -0.0020 0.6836 0.128 Uiso 0.5 1 d G . . . .
H8B H -0.1738 -0.0305 0.7485 0.128 Uiso 0.5 1 d G . . . .
O7 O 0.0102(12) -0.0614(3) 0.8136(7) 0.103(4) Uani 1 1 d . . . . .
H7C H -0.0082 -0.0935 0.8156 0.154 Uiso 1 1 d G . . . .
H7D H 0.0880 -0.0612 0.8094 0.154 Uiso 1 1 d G . . . .
O6 O 0.2500 -0.0409(5) 0.7500 0.077(3) Uani 1 2 d S T P . .
C25 C 0.4397(16) 0.0821(7) 0.9982(15) 0.020(3) Uani 0.5 1 d . . . A 2
H25A H 0.4625 0.1086 1.0655 0.024 Uiso 0.5 1 calc R . . A 2
H25B H 0.5076 0.0541 1.0369 0.024 Uiso 0.5 1 calc R . . A 2
O4 O 0.0999(9) 0.1979(3) 0.8313(8) 0.0193(18) Uani 0.5 1 d . . . B 2
C4 C -0.0137(16) 0.0801(7) 0.6862(14) 0.022(3) Uani 0.5 1 d . . . C 1
H4A H -0.0707 0.0504 0.6384 0.026 Uiso 0.5 1 calc R . . C 1
H4B H -0.0757 0.1048 0.6978 0.026 Uiso 0.5 1 calc R . . C 1
C27 C 0.0529(17) 0.0794(7) 0.8210(18) 0.022(4) Uani 0.5 1 d . . . C 2
H27A H -0.0216 0.1039 0.8081 0.027 Uiso 0.5 1 calc R . . C 2
H27B H 0.0454 0.0501 0.8709 0.027 Uiso 0.5 1 calc R . . C 2
O2 O 0.0205(9) 0.1996(3) 0.6738(8) 0.0209(18) Uani 0.5 1 d . . . B 1
C2 C 0.3109(15) 0.0845(7) 1.0008(15) 0.024(3) Uani 0.5 1 d . . . C 1
H2A H 0.2850 0.0571 1.0437 0.029 Uiso 0.5 1 calc R . . C 1
H2B H 0.3558 0.1121 1.0649 0.029 Uiso 0.5 1 calc R . . C 1
O5 O 0.0744(8) 0.2003(3) 0.5552(8) 0.0176(17) Uani 0.5 1 d . . . B 2
C22 C -0.080(3) 0.3028(14) 0.477(3) 0.049(9) Uani 0.5 1 d . . . B 1
H22 H -0.0291 0.2722 0.4905 0.059 Uiso 0.5 1 calc R . . B 1
N6 N -0.1550(11) 0.2106(4) 0.4266(10) 0.024(2) Uani 0.5 1 d . . . B 2
H6 H -0.2390 0.1983 0.4011 0.028 Uiso 0.5 1 calc R . . B 2
N4 N -0.1978(11) 0.2088(4) 0.5110(10) 0.023(2) Uani 0.5 1 d . . . B 1
H4 H -0.2637 0.1958 0.4389 0.028 Uiso 0.5 1 calc R . . B 1
O1 O 0.2705(10) 0.2017(3) 0.9476(8) 0.0229(19) Uani 0.5 1 d . . . B 1
N5 N 0.0469(11) 0.2060(4) 0.9994(10) 0.020(2) Uani 0.5 1 d . . . B 2
H5 H 0.0571 0.1932 1.0731 0.024 Uiso 0.5 1 calc R . . B 2
C7 C -0.0633(13) 0.1365(6) 0.5083(14) 0.020(3) Uani 0.5 1 d . . . B 1
H7A H -0.0359 0.1450 0.4406 0.024 Uiso 0.5 1 calc R . . B 1
H7B H -0.1530 0.1181 0.4668 0.024 Uiso 0.5 1 calc R . . B 1
C11 C 0.179(4) 0.3067(12) 1.053(2) 0.051(5) Uani 0.5 1 d . . . B 1
N3 N 0.1706(12) 0.2125(5) 1.0802(10) 0.025(2) Uani 0.5 1 d . . . B 1
H3 H 0.1121 0.2003 1.1058 0.031 Uiso 0.5 1 calc R . . B 1
C30 C 0.1061(13) 0.1825(5) 0.9375(12) 0.016(2) Uani 0.5 1 d . U . B 2
C32 C -0.0488(13) 0.1843(5) 0.5101(12) 0.019(3) Uani 0.5 1 d . . . B 2
C13 C 0.143(3) 0.3960(10) 1.033(3) 0.044(7) Uani 0.5 1 d . U . B 1
H13 H 0.1521 0.4278 1.0753 0.052 Uiso 0.5 1 calc R . . B 1
C6 C 0.1916(16) 0.1862(5) 0.9941(12) 0.020(3) Uani 0.5 1 d . . . B 1
C29 C 0.187(3) 0.1347(6) 1.000(2) 0.015(4) Uani 0.44(4) 1 d . U . B 2
H29A H 0.2829 0.1432 1.0650 0.018 Uiso 0.44(4) 1 calc R . . B 2
H29B H 0.1415 0.1156 1.0429 0.018 Uiso 0.44(4) 1 calc R . . B 2
C16 C 0.078(2) 0.3036(6) 0.9238(17) 0.040(4) Uani 0.5 1 d . . . B 1
H16 H 0.0453 0.2714 0.8845 0.048 Uiso 0.5 1 calc R . . B 1
C8 C -0.0790(14) 0.1839(5) 0.5691(13) 0.022(3) Uani 0.5 1 d . . . B 1
C35 C 0.050(2) 0.3010(6) 0.9947(14) 0.041(4) Uani 0.5 1 d . . . B 2
C34 C -0.1415(15) 0.2594(5) 0.3738(13) 0.029(3) Uani 0.5 1 d . U . B 2
H34A H -0.0705 0.2549 0.3440 0.035 Uiso 0.5 1 calc R . . B 2
H34B H -0.2308 0.2659 0.2956 0.035 Uiso 0.5 1 calc R . . B 2
C10 C -0.2271(15) 0.2557(6) 0.5575(13) 0.031(3) Uani 0.5 1 d . . . B 1
H10A H -0.1754 0.2562 0.6533 0.037 Uiso 0.5 1 calc R . . B 1
H10B H -0.3276 0.2572 0.5320 0.037 Uiso 0.5 1 calc R . . B 1
C17 C -0.1875(19) 0.3032(6) 0.5047(16) 0.038(4) Uani 0.5 1 d . . . B 1
C9 C 0.2388(16) 0.2599(5) 1.1338(13) 0.031(3) Uani 0.5 1 d . . . B 1
H9A H 0.3369 0.2568 1.1518 0.037 Uiso 0.5 1 calc R . . B 1
H9B H 0.2389 0.2649 1.2179 0.037 Uiso 0.5 1 calc R . . B 1
C33 C -0.0339(14) 0.2519(5) 0.9503(13) 0.027(3) Uani 0.5 1 d . . . B 2
H33A H -0.1074 0.2525 0.9779 0.032 Uiso 0.5 1 calc R . . B 2
H33B H -0.0805 0.2507 0.8545 0.032 Uiso 0.5 1 calc R . . B 2
C21 C -0.040(2) 0.3457(10) 0.430(3) 0.052(6) Uani 0.5 1 d . . . B 1
H21 H 0.0323 0.3446 0.4062 0.062 Uiso 0.5 1 calc R . . B 1
C19 C -0.223(3) 0.3919(12) 0.444(3) 0.057(8) Uani 0.5 1 d . . . B 1
H19 H -0.2743 0.4225 0.4312 0.069 Uiso 0.5 1 calc R . . B 1
C14 C 0.067(3) 0.3942(7) 0.9094(19) 0.060(6) Uani 0.5 1 d . . . B 1
C12 C 0.213(2) 0.3534(7) 1.1097(16) 0.051(5) Uani 0.5 1 d . U . B 1
H12 H 0.2809 0.3573 1.1975 0.061 Uiso 0.5 1 calc R . . B 1
C36 C -0.012(3) 0.3448(7) 1.0143(17) 0.063(6) Uani 0.5 1 d . . . B 2
H36 H -0.1030 0.3427 1.0061 0.076 Uiso 0.5 1 calc R . . B 2
C18 C -0.260(2) 0.3480(7) 0.4891(17) 0.051(5) Uani 0.5 1 d . . . B 1
H18 H -0.3357 0.3491 0.5087 0.062 Uiso 0.5 1 calc R . . B 1
C15 C 0.026(2) 0.3484(6) 0.8524(16) 0.049(5) Uani 0.5 1 d . . . B 1
H15 H -0.0386 0.3464 0.7629 0.058 Uiso 0.5 1 calc R . . B 1
C37 C 0.055(4) 0.3899(8) 1.045(2) 0.078(9) Uani 0.5 1 d . . . B 2
H37 H 0.0104 0.4193 1.0554 0.094 Uiso 0.5 1 calc R . . B 2
C39 C 0.252(3) 0.3501(9) 1.043(2) 0.076(8) Uani 0.5 1 d . . . B 2
H39 H 0.3430 0.3494 1.0516 0.091 Uiso 0.5 1 calc R . . B 2
C40 C 0.174(3) 0.3036(10) 1.011(2) 0.049(7) Uani 0.5 1 d . . . B 2
H40 H 0.2171 0.2735 1.0021 0.059 Uiso 0.5 1 calc R . . B 2
C42 C -0.072(3) 0.3037(11) 0.587(3) 0.022(5) Uani 0.25 1 d . U . B 2
H42 H -0.0778 0.2725 0.6256 0.027 Uiso 0.25 1 calc R . . B 2
C54 C -0.155(4) 0.353(2) 0.408(5) 0.044(13) Uani 0.25 1 d . U . B -1
H54 H -0.1649 0.3570 0.3232 0.053 Uiso 0.25 1 calc R . . B -1
C41 C -0.106(6) 0.305(2) 0.450(6) 0.020(6) Uani 0.25 1 d . U . B 2
F9 F -0.035(3) 0.4494(17) 0.760(3) 0.052(8) Uani 0.25 1 d D U . B 2
C48 C 0.030(2) 0.4382(9) 0.693(2) 0.040(6) Uani 0.25 1 d D U . B 2
F7 F 0.1649(19) 0.4320(8) 0.7755(18) 0.053(5) Uani 0.25 1 d D U . B 2
F8 F 0.027(2) 0.4804(7) 0.6263(18) 0.058(5) Uani 0.25 1 d D U . B 2
F1 F -0.026(2) 0.4270(6) 0.2877(19) 0.114(5) Uani 0.5 1 d . U . B 1
C24 C -0.077(3) 0.4384(9) 0.371(3) 0.090(6) Uani 0.5 1 d . U . B 1
C38 C 0.204(4) 0.3938(13) 1.061(3) 0.065(11) Uani 0.5 1 d . . . B 2
F3 F 0.041(2) 0.4578(7) 0.4640(19) 0.125(6) Uani 0.5 1 d . U . B 1
C23 C 0.009(3) 0.4404(8) 0.825(2) 0.078(6) Uani 0.5 1 d D U . B 1
F5 F -0.129(3) 0.4393(12) 0.755(4) 0.095(8) Uani 0.25 1 d D U . B 1
F4 F 0.056(4) 0.4439(14) 0.737(3) 0.094(9) Uani 0.25 1 d D U . B 1
F6 F 0.042(4) 0.4834(12) 0.890(3) 0.085(8) Uani 0.25 1 d D U . B 1
C20 C -0.116(3) 0.3902(9) 0.421(3) 0.055(7) Uani 0.5 1 d . . . B 1
C31 C -0.0799(13) 0.1356(5) 0.5599(15) 0.018(3) Uani 0.5 1 d . U . B 2
H31A H -0.1041 0.1431 0.6301 0.021 Uiso 0.5 1 calc R . . B 2
H31B H -0.1593 0.1178 0.4892 0.021 Uiso 0.5 1 calc R . . B 2
C5 C 0.115(3) 0.1370(6) 0.948(2) 0.032(5) Uani 0.56(4) 1 d . . . B 1
H5A H 0.0186 0.1437 0.8801 0.038 Uiso 0.56(4) 1 calc R . . B 1
H5B H 0.1099 0.1194 1.0211 0.038 Uiso 0.56(4) 1 calc R . . B 1
C28 C 0.0329(16) 0.0609(6) 0.6898(14) 0.021(3) Uani 0.5 1 d . . . C 2
H28A H 0.1036 0.0347 0.7031 0.025 Uiso 0.5 1 calc R . . C 2
H28B H -0.0599 0.0450 0.6424 0.025 Uiso 0.5 1 calc R . . C 2
C3 C 0.094(2) 0.0630(7) 0.8155(18) 0.027(4) Uani 0.5 1 d . . . C 1
H3C H 0.0480 0.0481 0.8633 0.033 Uiso 0.5 1 calc R . . C 1
H3D H 0.1504 0.0358 0.8035 0.033 Uiso 0.5 1 calc R . . C 1
C26 C 0.2955(14) 0.0618(6) 0.9602(15) 0.019(3) Uani 0.5 1 d . . . A 2
H26A H 0.2905 0.0496 1.0382 0.022 Uiso 0.5 1 calc R . . A 2
H26B H 0.2752 0.0327 0.9001 0.022 Uiso 0.5 1 calc R . . A 2
C1 C 0.4118(17) 0.0642(7) 0.9596(17) 0.022(3) Uani 0.5 1 d . . . C 1
H1A H 0.3694 0.0349 0.9010 0.026 Uiso 0.5 1 calc R . . C 1
H1B H 0.4953 0.0518 1.0368 0.026 Uiso 0.5 1 calc R . . C 1
C47 C 0.266(3) 0.4414(8) 1.097(2) 0.120(8) Uani 0.5 1 d D U . B 2
F11 F 0.199(4) 0.4825(10) 1.037(3) 0.116(9) Uani 0.25 1 d D U . B 2
C43 C -0.032(3) 0.3471(10) 0.661(3) 0.026(6) Uani 0.25 1 d . U . B 2
H43 H -0.0135 0.3459 0.7490 0.032 Uiso 0.25 1 calc R . . B 2
C51 C -0.115(4) 0.3422(13) 0.659(3) 0.042(8) Uani 0.25 1 d . . . B -1
H51 H -0.0960 0.3382 0.7463 0.051 Uiso 0.25 1 calc R . . B -1
C52 C -0.1393(18) 0.3891(11) 0.605(3) 0.036(7) Uani 0.25 1 d . . . B -1
C44 C -0.0167(19) 0.3930(11) 0.609(3) 0.041(8) Uani 0.25 1 d . . . B 2
C45 C -0.053(3) 0.3956(14) 0.472(5) 0.039(9) Uani 0.25 1 d . U . B 2
H45 H -0.0421 0.4259 0.4327 0.047 Uiso 0.25 1 calc R . . B 2
C53 C -0.158(4) 0.3965(19) 0.481(4) 0.038(11) Uani 0.25 1 d . . . B -1
H53 H -0.1716 0.4296 0.4441 0.046 Uiso 0.25 1 calc R . . B -1
C46 C -0.103(5) 0.3521(18) 0.403(4) 0.035(10) Uani 0.25 1 d . U . B 2
H46 H -0.1408 0.3549 0.3118 0.042 Uiso 0.25 1 calc R . . B 2
C50 C -0.119(4) 0.2991(15) 0.584(4) 0.039(8) Uani 0.25 1 d . U . B -1
H50 H -0.1072 0.2660 0.6208 0.047 Uiso 0.25 1 calc R . . B -1
C49 C -0.138(4) 0.3045(15) 0.461(5) 0.026(9) Uani 0.25 1 d . U . B -1
F20 F -0.015(2) 0.454(2) 0.751(4) 0.065(10) Uani 0.25 1 d D U . B -1
F21 F -0.190(2) 0.4238(9) 0.766(2) 0.060(6) Uani 0.25 1 d D U . B -1
C55 C -0.141(3) 0.4340(11) 0.684(3) 0.054(6) Uani 0.25 1 d D U . B -1
F19 F -0.219(2) 0.4717(8) 0.608(2) 0.067(6) Uani 0.25 1 d D U . B -1
F12 F 0.323(4) 0.4518(15) 1.223(2) 0.123(11) Uani 0.25 1 d D U . B 2
F10 F 0.380(4) 0.4400(12) 1.075(4) 0.122(9) Uani 0.25 1 d D U . B 2
F4AB F 0.389(3) 0.4388(11) 1.198(2) 0.084(11) Uani 0.25 1 d D U . D 3
F8A F 0.192(4) 0.4741(18) 1.133(5) 0.19(2) Uani 0.25 1 d D U . B 3
F14A F 0.269(3) 0.4642(10) 1.000(2) 0.071(8) Uani 0.25 1 d D U . B 3
F21A F -0.084(5) 0.4652(17) 0.873(4) 0.17(2) Uani 0.25 1 d D U . E 4
F6A F -0.051(5) 0.4405(17) 0.716(3) 0.088(13) Uani 0.25 1 d D U . F 4
F4A F 0.109(4) 0.4803(15) 0.875(4) 0.117(17) Uani 0.25 1 d D U . G 4
F2 F -0.1715(19) 0.4699(6) 0.3141(19) 0.122(6) Uani 0.5 1 d . U . B 1

loop_
_atom_site_aniso_label
_atom_site_aniso_U_11
_atom_site_aniso_U_22
_atom_site_aniso_U_33
_atom_site_aniso_U_23
_atom_site_aniso_U_13
_atom_site_aniso_U_12
Eu1 0.01092(19) 0.0235(2) 0.01078(18) 0.000 0.00283(15) 0.000
Cl1 0.0207(10) 0.0360(13) 0.0269(11) 0.000 0.0099(9) 0.000
Cl2 0.0385(10) 0.0559(13) 0.0162(7) -0.0083(7) 0.0055(7) -0.0127(9)
O3 0.027(4) 0.025(3) 0.027(3) 0.000 0.010(3) 0.000
O9 0.058(4) 0.053(4) 0.024(3) -0.003(3) 0.007(3) -0.010(3)
N1 0.013(2) 0.029(3) 0.015(2) -0.003(2) 0.005(2) -0.002(2)
N2 0.014(2) 0.026(3) 0.014(2) 0.001(2) 0.003(2) 0.001(2)
O8 0.194(16) 0.034(5) 0.029(5) 0.000 0.054(8) 0.000
O7 0.188(11) 0.048(4) 0.029(4) -0.003(3) 0.014(5) -0.048(6)
O6 0.060(7) 0.075(8) 0.071(7) 0.000 0.009(6) 0.000
C25 0.008(7) 0.032(10) 0.016(8) -0.002(6) 0.003(6) -0.003(6)
O4 0.014(4) 0.030(5) 0.017(4) 0.002(4) 0.010(3) 0.000(3)
C4 0.016(8) 0.031(9) 0.021(7) -0.008(6) 0.011(6) -0.007(6)
C27 0.012(8) 0.032(10) 0.019(7) 0.002(7) 0.005(6) -0.002(6)
O2 0.017(4) 0.025(5) 0.015(4) -0.001(3) 0.002(3) 0.001(4)
C2 0.016(7) 0.027(9) 0.019(7) 0.006(6) -0.001(6) -0.003(6)
O5 0.011(4) 0.024(4) 0.010(4) 0.003(3) -0.001(3) 0.001(3)
C22 0.036(16) 0.045(12) 0.047(18) 0.011(12) 0.002(12) 0.005(11)
N6 0.014(5) 0.032(6) 0.018(5) -0.003(4) 0.001(4) -0.001(4)
N4 0.018(5) 0.030(6) 0.018(5) 0.003(4) 0.005(4) 0.007(4)
O1 0.029(5) 0.026(5) 0.011(4) -0.005(3) 0.007(4) -0.006(4)
N5 0.018(5) 0.027(6) 0.017(5) 0.004(4) 0.010(4) 0.004(4)
C7 0.007(6) 0.032(8) 0.015(7) -0.004(6) 0.001(5) 0.003(5)
C11 0.065(10) 0.034(7) 0.018(7) -0.008(5) -0.010(7) 0.001(6)
N3 0.028(6) 0.036(6) 0.015(5) 0.002(5) 0.013(5) 0.004(5)
C30 0.007(6) 0.026(6) 0.012(5) 0.000(4) 0.001(5) 0.000(4)
C32 0.016(6) 0.033(7) 0.006(5) -0.005(5) 0.004(5) 0.005(5)
C13 0.052(18) 0.022(9) 0.024(13) -0.008(8) -0.010(13) -0.012(12)
C6 0.023(7) 0.029(7) 0.007(5) 0.003(5) 0.006(6) 0.008(5)
C29 0.004(10) 0.025(7) 0.018(9) 0.007(5) 0.006(8) 0.004(6)
C16 0.050(11) 0.025(8) 0.029(9) -0.005(6) 0.004(9) 0.002(7)
C8 0.022(6) 0.021(6) 0.016(6) -0.004(5) 0.004(6) 0.001(5)
C35 0.076(14) 0.031(8) 0.012(7) -0.003(6) 0.017(8) 0.000(8)
C34 0.033(8) 0.029(7) 0.017(6) 0.002(5) 0.005(6) 0.002(6)
C10 0.028(7) 0.036(8) 0.020(6) -0.003(6) 0.004(6) 0.005(6)
C17 0.044(10) 0.024(8) 0.022(8) -0.004(6) -0.004(8) 0.003(7)
C9 0.039(8) 0.030(7) 0.015(6) -0.006(5) 0.006(6) 0.001(6)
C33 0.024(7) 0.034(8) 0.021(6) -0.001(6) 0.009(5) 0.008(6)
C21 0.040(14) 0.038(13) 0.066(17) 0.008(11) 0.015(13) -0.002(12)
C19 0.07(2) 0.038(12) 0.036(14) -0.003(10) 0.004(13) 0.013(14)
C14 0.086(16) 0.033(9) 0.045(11) 0.006(8) 0.016(11) 0.007(10)
C12 0.065(10) 0.034(7) 0.018(7) -0.008(5) -0.010(7) 0.001(6)
C36 0.097(16) 0.037(10) 0.026(8) -0.001(7) 0.004(9) 0.017(10)
C18 0.074(13) 0.041(10) 0.030(8) -0.003(7) 0.018(9) 0.012(9)
C15 0.067(12) 0.031(8) 0.024(8) 0.000(6) 0.002(8) 0.006(8)
C37 0.13(3) 0.024(10) 0.047(13) -0.007(9) 0.019(17) 0.004(14)
C39 0.12(2) 0.066(15) 0.059(14) -0.031(12) 0.054(15) -0.052(15)
C40 0.054(14) 0.025(9) 0.057(19) -0.017(12) 0.016(17) -0.027(9)
C42 0.022(5) 0.022(5) 0.022(5) 0.0000(11) 0.010(2) 0.0000(11)
C54 0.048(16) 0.041(14) 0.042(14) 0.002(9) 0.020(10) 0.001(10)
C41 0.020(6) 0.020(6) 0.020(6) 0.0000(11) 0.009(3) 0.0000(11)
F9 0.067(14) 0.041(18) 0.042(14) -0.004(12) 0.020(12) 0.001(12)
C48 0.056(11) 0.021(10) 0.034(10) -0.011(8) 0.013(8) -0.010(8)
F7 0.056(10) 0.050(11) 0.044(9) -0.010(8) 0.015(8) -0.008(8)
F8 0.092(14) 0.029(8) 0.050(10) -0.005(7) 0.032(10) -0.005(9)
F1 0.146(14) 0.069(9) 0.116(11) 0.048(8) 0.051(10) 0.011(9)
C24 0.103(11) 0.038(9) 0.105(12) 0.024(8) 0.027(9) -0.015(7)
C38 0.08(2) 0.040(14) 0.030(15) -0.010(10) -0.013(15) -0.027(17)
F3 0.133(12) 0.108(12) 0.113(11) 0.022(8) 0.038(8) -0.060(9)
C23 0.106(13) 0.029(8) 0.084(12) 0.018(8) 0.031(10) 0.016(9)
F5 0.106(12) 0.055(16) 0.106(17) 0.008(14) 0.034(11) 0.013(10)
F4 0.104(12) 0.077(12) 0.085(11) 0.008(8) 0.031(9) 0.004(8)
F6 0.12(2) 0.033(10) 0.081(13) 0.018(9) 0.031(15) 0.013(13)
C20 0.037(14) 0.041(13) 0.057(15) 0.005(11) -0.003(11) -0.002(11)
C31 0.005(5) 0.031(6) 0.018(6) -0.002(5) 0.006(5) -0.001(4)
C5 0.031(14) 0.036(8) 0.037(10) 0.000(7) 0.023(11) 0.000(7)
C28 0.018(8) 0.024(8) 0.021(7) 0.003(6) 0.009(6) -0.003(6)
C3 0.027(11) 0.029(10) 0.018(7) -0.003(7) 0.004(8) -0.011(7)
C26 0.007(6) 0.022(8) 0.021(7) 0.008(6) 0.002(5) 0.001(6)
C1 0.014(8) 0.024(9) 0.020(9) 0.001(6) 0.001(7) -0.004(6)
C47 0.155(18) 0.076(13) 0.123(14) -0.004(11) 0.059(13) -0.027(13)
F11 0.155(17) 0.069(13) 0.110(14) -0.013(11) 0.050(12) -0.031(12)
C43 0.046(18) 0.013(11) 0.024(11) 0.003(8) 0.020(14) 0.008(12)
C51 0.06(2) 0.04(2) 0.021(14) -0.001(13) 0.011(16) 0.014(18)
C52 0.036(17) 0.018(13) 0.040(17) 0.003(12) 0.005(14) 0.008(12)
C44 0.07(2) 0.017(14) 0.029(15) 0.001(12) 0.019(16) 0.014(15)
C45 0.027(19) 0.022(11) 0.06(3) 0.012(14) 0.016(18) -0.001(14)
C53 0.06(3) 0.03(2) 0.03(2) 0.012(18) 0.02(2) 0.02(2)
C46 0.04(3) 0.028(12) 0.030(18) 0.012(11) 0.01(2) 0.01(3)
C50 0.039(8) 0.039(8) 0.039(8) 0.0000(11) 0.018(4) 0.0000(11)
C49 0.026(9) 0.026(9) 0.026(9) 0.0001(11) 0.012(4) 0.0000(11)
F20 0.062(12) 0.06(2) 0.063(17) 0.000(15) 0.021(11) 0.005(10)
F21 0.059(12) 0.049(12) 0.068(12) -0.002(10) 0.026(11) 0.013(9)
C55 0.055(12) 0.038(13) 0.062(13) -0.004(10) 0.023(11) 0.013(10)
F19 0.072(13) 0.043(10) 0.068(12) -0.005(9) 0.018(10) 0.018(9)
F12 0.146(18) 0.092(17) 0.120(13) -0.004(11) 0.051(12) -0.026(14)
F10 0.160(19) 0.064(17) 0.14(2) -0.014(15) 0.068(16) -0.036(15)
F4AB 0.11(3) 0.068(19) 0.049(15) -0.012(13) 0.021(16) -0.051(19)
F8A 0.21(3) 0.17(3) 0.20(3) -0.024(19) 0.10(2) -0.016(19)
F14A 0.064(13) 0.064(13) 0.077(14) 0.039(11) 0.028(11) -0.020(10)
F21A 0.25(6) 0.15(4) 0.13(4) 0.08(3) 0.11(4) 0.15(4)
F6A 0.11(2) 0.07(2) 0.062(19) 0.017(15) 0.019(15) 0.021(17)
F4A 0.13(4) 0.049(19) 0.10(3) 0.015(18) 0.00(3) 0.00(2)
F2 0.132(11) 0.062(8) 0.154(14) 0.055(9) 0.050(9) 0.014(7)

loop_
_atom_type_symbol
_atom_type_description
_atom_type_scat_dispersion_real
_atom_type_scat_dispersion_imag
_atom_type_scat_source
C C 0.0033 0.0016 'International Tables Vol C Tables 4.2.6.8 and 6.1.1.4'
H H 0.0000 0.0000 'International Tables Vol C Tables 4.2.6.8 and 6.1.1.4'
Cl Cl 0.1484 0.1585 'International Tables Vol C Tables 4.2.6.8 and 6.1.1.4'
Eu Eu -0.1578 3.6682 'International Tables Vol C Tables 4.2.6.8 and 6.1.1.4'
F F 0.0171 0.0103 'International Tables Vol C Tables 4.2.6.8 and 6.1.1.4'
N N 0.0061 0.0033 'International Tables Vol C Tables 4.2.6.8 and 6.1.1.4'
O O 0.0106 0.0060 'International Tables Vol C Tables 4.2.6.8 and 6.1.1.4'

loop_
_geom_angle_atom_site_label_1
_geom_angle_atom_site_label_2
_geom_angle_atom_site_label_3
_geom_angle
_geom_angle_site_symmetry_1
_geom_angle_site_symmetry_3
O3 Eu1 N1 128.53(12) . .
O3 Eu1 N2 128.92(12) . 2_556
O3 Eu1 N2 128.92(11) . .
N2 Eu1 N1 67.34(15) . .
N2 Eu1 N1 66.59(16) 2_556 .
N2 Eu1 N2 102.2(2) . 2_556
O4 Eu1 O3 70.1(2) . .
O4 Eu1 O3 70.1(2) 2_556 .
O4 Eu1 N1 62.5(2) . .
O4 Eu1 N1 152.3(2) 2_556 .
O4 Eu1 N2 120.1(2) 2_556 .
O4 Eu1 N2 85.8(2) . .
O4 Eu1 N2 120.1(2) . 2_556
O4 Eu1 N2 85.8(2) 2_556 2_556
O4 Eu1 O4 140.2(4) 2_556 .
O2 Eu1 O3 69.0(2) 2_556 .
O2 Eu1 O3 69.0(2) . .
O2 Eu1 N1 86.1(2) . .
O2 Eu1 N1 121.0(2) 2_556 .
O2 Eu1 N2 152.6(2) 2_556 .
O2 Eu1 N2 64.0(2) . .
O2 Eu1 N2 152.6(2) . 2_556
O2 Eu1 N2 64.0(2) 2_556 2_556
O2 Eu1 O2 138.0(4) 2_556 .
O2 Eu1 O1 83.9(3) . 2_556
O2 Eu1 O1 80.5(3) . .
O2 Eu1 O1 80.5(3) 2_556 2_556
O2 Eu1 O1 83.9(3) 2_556 .
O5 Eu1 O3 68.2(2) . .
O5 Eu1 O3 68.2(2) 2_556 .
O5 Eu1 N1 87.1(2) 2_556 .
O5 Eu1 N1 120.8(2) . .
O5 Eu1 N2 154.4(2) 2_556 .
O5 Eu1 N2 64.2(2) . .
O5 Eu1 N2 154.4(2) . 2_556
O5 Eu1 N2 64.2(2) 2_556 2_556
O5 Eu1 O4 82.0(3) . .
O5 Eu1 O4 83.5(3) . 2_556
O5 Eu1 O4 82.0(3) 2_556 2_556
O5 Eu1 O4 83.5(3) 2_556 .
O5 Eu1 O5 136.4(4) . 2_556
O1 Eu1 O3 67.7(2) 2_556 .
O1 Eu1 O3 67.7(2) . .
O1 Eu1 N1 64.1(2) . .
O1 Eu1 N1 155.4(3) 2_556 .
O1 Eu1 N2 88.1(3) 2_556 .
O1 Eu1 N2 88.1(3) . 2_556
O1 Eu1 N2 120.7(3) 2_556 2_556
O1 Eu1 N2 120.7(3) . .
O1 Eu1 O1 135.4(4) 2_556 .
Eu1 O3 H3A 125.9 . .
Eu1 O3 H3B 125.8 . .
H3A O3 H3B 108.3 . .
H9C O9 H9D 109.6 . .
C27 N1 Eu1 112.5(8) . .
C27 N1 C29 109.3(12) . .
C27 N1 C26 107.5(10) . .
C2 N1 Eu1 111.3(7) . .
C2 N1 C5 108.0(14) . .
C2 N1 C3 112.3(11) . .
C29 N1 Eu1 106.7(6) . .
C29 N1 C26 106.4(11) . .
C5 N1 Eu1 104.0(7) . .
C3 N1 Eu1 111.3(8) . .
C3 N1 C5 109.5(13) . .
C26 N1 Eu1 114.2(6) . .
C25 N2 Eu1 112.2(7) 2_556 .
C25 N2 C31 110.1(9) 2_556 .
C25 N2 C28 109.0(10) 2_556 .
C4 N2 Eu1 111.5(6) . .
C4 N2 C7 108.7(10) . .
C4 N2 C1 111.6(10) . 2_556
C7 N2 Eu1 104.6(6) . .
C7 N2 C1 107.8(9) . 2_556
C31 N2 Eu1 103.9(6) . .
C31 N2 C28 109.6(9) . .
C28 N2 Eu1 111.9(6) . .
C1 N2 Eu1 112.3(7) 2_556 .
H8A O8 H8B 109.5 . .
H7C O7 H7D 104.4 . .
N2 C25 H25A 108.8 2_556 .
N2 C25 H25B 108.8 2_556 .
N2 C25 C26 113.9(12) 2_556 .
H25A C25 H25B 107.7 . .
C26 C25 H25A 108.8 . .
C26 C25 H25B 108.8 . .
C30 O4 Eu1 123.0(8) . .
N2 C4 H4A 109.0 . .
N2 C4 H4B 109.0 . .
N2 C4 C3 112.9(13) . .
H4A C4 H4B 107.8 . .
C3 C4 H4A 109.0 . .
C3 C4 H4B 109.0 . .
N1 C27 H27A 109.4 . .
N1 C27 H27B 109.4 . .
N1 C27 C28 111.3(13) . .
H27A C27 H27B 108.0 . .
C28 C27 H27A 109.4 . .
C28 C27 H27B 109.4 . .
C8 O2 Eu1 121.2(9) . .
N1 C2 H2A 109.1 . .
N1 C2 H2B 109.1 . .
N1 C2 C1 112.3(13) . .
H2A C2 H2B 107.9 . .
C1 C2 H2A 109.1 . .
C1 C2 H2B 109.1 . .
C32 O5 Eu1 120.3(8) . .
C17 C22 H22 118.4 . .
C17 C22 C21 123(3) . .
C17 C22 C54 79(2) . .
C17 C22 C50 36.0(19) . .
C21 C22 H22 118.4 . .
C21 C22 C54 46(2) . .
C21 C22 C50 130(3) . .
C54 C22 H22 157.4 . .
C50 C22 H22 100.4 . .
C50 C22 C54 102(3) . .
C49 C22 H22 126.6 . .
C49 C22 C17 30(8) . .
C49 C22 C21 107(7) . .
C49 C22 C54 62(6) . .
C49 C22 C50 66(9) . .
C32 N6 H6 118.3 . .
C32 N6 C34 123.4(12) . .
C34 N6 H6 118.3 . .
C8 N4 H4 117.8 . .
C8 N4 C10 124.5(12) . .
C10 N4 H4 117.8 . .
C6 O1 Eu1 120.7(8) . .
C30 N5 H5 118.9 . .
C30 N5 C33 122.3(11) . .
C33 N5 H5 118.9 . .
N2 C7 H7A 109.8 . .
N2 C7 H7B 109.8 . .
H7A C7 H7B 108.2 . .
C8 C7 N2 109.5(11) . .
C8 C7 H7A 109.8 . .
C8 C7 H7B 109.8 . .
C16 C11 C9 122(2) . .
C12 C11 C16 118(3) . .
C12 C11 C9 119.9(19) . .
C6 N3 H3 118.4 . .
C6 N3 C9 123.1(13) . .
C9 N3 H3 118.4 . .
O4 C30 Eu1 37.8(6) . .
O4 C30 N5 124.3(12) . .
O4 C30 C29 119.0(11) . .
N5 C30 Eu1 159.1(9) . .
N5 C30 C29 116.6(11) . .
C29 C30 Eu1 82.2(7) . .
O5 C32 Eu1 39.6(6) . .
O5 C32 N6 122.0(13) . .
O5 C32 C31 120.6(11) . .
N6 C32 Eu1 156.2(9) . .
N6 C32 C31 117.2(12) . .
C31 C32 Eu1 82.0(7) . .
C14 C13 H13 118.1 . .
C14 C13 C12 124(2) . .
C12 C13 H13 118.1 . .
O1 C6 Eu1 39.5(6) . .
O1 C6 N3 123.0(13) . .
O1 C6 C5 119.8(11) . .
N3 C6 Eu1 157.5(10) . .
N3 C6 C5 117.2(12) . .
C5 C6 Eu1 81.8(7) . .
N1 C29 C30 106.7(14) . .
N1 C29 H29A 110.4 . .
N1 C29 H29B 110.4 . .
C30 C29 H29A 110.4 . .
C30 C29 H29B 110.4 . .
H29A C29 H29B 108.6 . .
C11 C16 H16 120.3 . .
C11 C16 C15 119.5(19) . .
C15 C16 H16 120.3 . .
O2 C8 Eu1 39.2(6) . .
O2 C8 N4 121.7(12) . .
O2 C8 C7 120.0(12) . .
N4 C8 Eu1 157.8(9) . .
N4 C8 C7 118.3(11) . .
C7 C8 Eu1 81.9(7) . .
C36 C35 C33 119.7(19) . .
C40 C35 C33 121.3(17) . .
C40 C35 C36 119(2) . .
N6 C34 H34A 107.0 . .
N6 C34 H34B 107.0 . .
H34A C34 H34B 106.8 . .
C41 C34 N6 121(3) . .
C41 C34 H34A 107.0 . .
C41 C34 H34B 107.0 . .
N4 C10 H10A 109.0 . .
N4 C10 H10B 109.0 . .
N4 C10 C17 113.0(13) . .
N4 C10 C50 114.8(18) . .
H10A C10 H10B 107.8 . .
C17 C10 H10A 109.0 . .
C17 C10 H10B 109.0 . .
C17 C10 C50 33.2(16) . .
C50 C10 H10A 77.7 . .
C50 C10 H10B 131.1 . .
C22 C17 C10 121.7(19) . .
C22 C17 C18 119(2) . .
C22 C17 C54 55(2) . .
C22 C17 C51 102(2) . .
C10 C17 C54 168(2) . .
C10 C17 C51 97.4(16) . .
C18 C17 C10 119.5(19) . .
C18 C17 C54 65.3(19) . .
C18 C17 C51 67.8(14) . .
C54 C17 C51 95(2) . .
C50 C17 C22 81(3) . .
C50 C17 C10 75(3) . .
C50 C17 C18 113(3) . .
C50 C17 C54 114(3) . .
C50 C17 C51 45(3) . .
C50 C17 C49 99(4) . .
C49 C17 C22 18(3) . .
C49 C17 C10 128(3) . .
C49 C17 C18 110(3) . .
C49 C17 C54 45(3) . .
C49 C17 C51 115(3) . .
C11 C9 H9A 108.0 . .
C11 C9 H9B 108.0 . .
N3 C9 C11 117.0(15) . .
N3 C9 H9A 108.0 . .
N3 C9 H9B 108.0 . .
H9A C9 H9B 107.3 . .
N5 C33 C35 114.6(12) . .
N5 C33 H33A 108.6 . .
N5 C33 H33B 108.6 . .
C35 C33 H33A 108.6 . .
C35 C33 H33B 108.6 . .
H33A C33 H33B 107.6 . .
C22 C21 H21 122.6 . .
C22 C21 C49 18.9(15) . .
C54 C21 C22 74(4) . .
C54 C21 H21 152.8 . .
C54 C21 C20 47(3) . .
C54 C21 C49 55(3) . .
C20 C21 C22 115(3) . .
C20 C21 H21 122.6 . .
C20 C21 C49 98(3) . .
C49 C21 H21 137.8 . .
C18 C19 H19 120.4 . .
C18 C19 C54 78(3) . .
C18 C19 C52 69.2(18) . .
C54 C19 H19 154.2 . .
C54 C19 C52 102(3) . .
C20 C19 H19 120.4 . .
C20 C19 C18 119(3) . .
C20 C19 C54 45(2) . .
C20 C19 C52 99(2) . .
C52 C19 H19 101.1 . .
C53 C19 H19 109.5 . .
C53 C19 C18 109(7) . .
C53 C19 C54 76(7) . .
C53 C19 C20 48(6) . .
C53 C19 C52 54(6) . .
C13 C14 C15 119(2) . .
C13 C14 C23 124(2) . .
C15 C14 C23 117.2(18) . .
C11 C12 C13 117.7(19) . .
C11 C12 H12 121.2 . .
C13 C12 H12 121.2 . .
C35 C36 H36 119.3 . .
C37 C36 C35 121(3) . .
C37 C36 H36 119.3 . .
C17 C18 C19 120(2) . .
C17 C18 H18 119.9 . .
C17 C18 C54 70(2) . .
C17 C18 C51 69.1(14) . .
C17 C18 C52 104.2(16) . .
C17 C18 C53 107(2) . .
C17 C18 C50 25.2(13) . .
C17 C18 C49 26.5(16) . .
C19 C18 H18 119.9 . .
C19 C18 C54 52(2) . .
C19 C18 C51 102.3(19) . .
C19 C18 C52 62.4(16) . .
C19 C18 C53 20.7(15) . .
C19 C18 C50 118(2) . .
C19 C18 C49 95(2) . .
C54 C18 H18 163.5 . .
C54 C18 C51 98(2) . .
C54 C18 C50 79(2) . .
C54 C18 C49 44(2) . .
C51 C18 H18 98.3 . .
C51 C18 C50 43.9(16) . .
C51 C18 C49 80(2) . .
C52 C18 H18 102.7 . .
C52 C18 C54 86(2) . .
C52 C18 C51 43.6(15) . .
C52 C18 C50 81.6(17) . .
C52 C18 C49 99.8(19) . .
C53 C18 H18 130.3 . .
C53 C18 C54 48(3) . .
C53 C18 C51 83(2) . .
C53 C18 C52 46.8(19) . .
C53 C18 C50 99(2) . .
C53 C18 C49 85(2) . .
C50 C18 H18 115.6 . .
C49 C18 H18 144.6 . .
C49 C18 C50 42(2) . .
C16 C15 H15 119.7 . .
C14 C15 C16 120.5(16) . .
C14 C15 H15 119.7 . .
C36 C37 H37 120.0 . .
C36 C37 C38 120(3) . .
C38 C37 H37 120.0 . .
C40 C39 H39 118.2 . .
C38 C39 H39 118.2 . .
C38 C39 C40 124(3) . .
C35 C40 C39 123(3) . .
C35 C40 H40 118.7 . .
C39 C40 H40 118.7 . .
C41 C42 H42 119.5 . .
C43 C42 H42 119.5 . .
C43 C42 C41 121(3) . .
C22 C54 C17 45(2) . .
C22 C54 C18 89(3) . .
C22 C54 H54 114.7 . .
C17 C54 H54 138.7 . .
C21 C54 C22 60(3) . .
C21 C54 C17 104(4) . .
C21 C54 C19 134(5) . .
C21 C54 C18 139(4) . .
C21 C54 H54 80.7 . .
C21 C54 C53 108(4) . .
C21 C54 C49 81(4) . .
C19 C54 C22 132(4) . .
C19 C54 C17 93(3) . .
C19 C54 C18 50(2) . .
C19 C54 H54 113.4 . .
C18 C54 C17 44.4(14) . .
C18 C54 H54 139.9 . .
C20 C54 C22 129(4) . .
C20 C54 C17 138(5) . .
C20 C54 C21 78(4) . .
C20 C54 C19 61(4) . .
C20 C54 C18 108(4) . .
C20 C54 H54 83.1 . .
C20 C54 C53 45(3) . .
C20 C54 C49 146(5) . .
C53 C54 C22 121(4) . .
C53 C54 C17 98(3) . .
C53 C54 C19 26.0(18) . .
C53 C54 C18 63(3) . .
C53 C54 H54 119.8 . .
C49 C54 C22 21(2) . .
C49 C54 C17 28(2) . .
C49 C54 C19 120(4) . .
C49 C54 C18 72(3) . .
C49 C54 H54 119.8 . .
C49 C54 C53 120(5) . .
C34 C41 C42 122(5) . .
C46 C41 C34 124(5) . .
C46 C41 C42 114(5) . .
F9 C48 F7 108.1(19) . .
F9 C48 F8 106.3(19) . .
F9 C48 C44 117(3) . .
F7 C48 F8 104.0(17) . .
F7 C48 C44 108.0(17) . .
F8 C48 C44 112(2) . .
F1 C24 C20 111(2) . .
F3 C24 F1 96(3) . .
F3 C24 C20 110(2) . .
F2 C24 F1 106(3) . .
F2 C24 F3 115(2) . .
F2 C24 C20 117(3) . .
C39 C38 C37 113(3) . .
C39 C38 C47 131(4) . .
C47 C38 C37 116(3) . .
C14 C23 C55 118.3(19) . .
F5 C23 C14 113(2) . .
F5 C23 F4 104.3(18) . .
F5 C23 C55 27(2) . .
F4 C23 C14 111(2) . .
F4 C23 C55 78(2) . .
F6 C23 C14 114(2) . .
F6 C23 F5 107.5(18) . .
F6 C23 F4 106.3(18) . .
F6 C23 C55 122(2) . .
F20 C23 C14 147(5) . .
F20 C23 F5 70(3) . .
F20 C23 F4 41(3) . .
F20 C23 F6 96(5) . .
F20 C23 C55 50(2) . .
C23 F5 F19 124(3) . .
F20 F5 C23 37.7(19) . .
F20 F5 F19 86(2) . .
F21 F5 C23 131(5) . .
F21 F5 F20 166(5) . .
F21 F5 F19 105(3) . .
C55 F5 C23 104(4) . .
C55 F5 F20 74(3) . .
C55 F5 F21 109(4) . .
C55 F5 F19 47(3) . .
F20 F4 C23 39(3) . .
C23 F6 F20 31.4(18) . .
C21 C20 C24 118(3) . .
C19 C20 C21 124(3) . .
C19 C20 C24 118(3) . .
C54 C20 C21 54(3) . .
C54 C20 C19 74(3) . .
C54 C20 C24 152(4) . .
C53 C20 C21 121(4) . .
C53 C20 C19 29(3) . .
C53 C20 C54 88(5) . .
C53 C20 C24 115(4) . .
N2 C31 C32 107.7(10) . .
N2 C31 H31A 110.2 . .
N2 C31 H31B 110.2 . .
C32 C31 H31A 110.2 . .
C32 C31 H31B 110.2 . .
H31A C31 H31B 108.5 . .
N1 C5 H5A 109.8 . .
N1 C5 H5B 109.8 . .
C6 C5 N1 109.4(15) . .
C6 C5 H5A 109.8 . .
C6 C5 H5B 109.8 . .
H5A C5 H5B 108.2 . .
N2 C28 C27 112.2(13) . .
N2 C28 H28A 109.2 . .
N2 C28 H28B 109.2 . .
C27 C28 H28A 109.2 . .
C27 C28 H28B 109.2 . .
H28A C28 H28B 107.9 . .
N1 C3 C4 114.0(14) . .
N1 C3 H3C 108.8 . .
N1 C3 H3D 108.8 . .
C4 C3 H3C 108.8 . .
C4 C3 H3D 108.8 . .
H3C C3 H3D 107.7 . .
N1 C26 H26A 109.7 . .
N1 C26 H26B 109.7 . .
C25 C26 N1 109.6(12) . .
C25 C26 H26A 109.7 . .
C25 C26 H26B 109.7 . .
H26A C26 H26B 108.2 . .
N2 C1 H1A 109.1 2_556 .
N2 C1 H1B 109.1 2_556 .
C2 C1 N2 112.5(13) . 2_556
C2 C1 H1A 109.1 . .
C2 C1 H1B 109.1 . .
H1A C1 H1B 107.8 . .
F11 C47 C38 121(2) . .
F11 C47 F12 106.4(19) . .
F11 C47 F10 104.1(17) . .
F12 C47 C38 115(3) . .
F12 C47 F10 102.2(18) . .
F10 C47 C38 106(3) . .
F14A C47 F8A 103.7(18) . .
C42 C43 H43 119.6 . .
C42 C43 C44 121(3) . .
C44 C43 H43 119.6 . .
C17 C51 H51 138.3 . .
C18 C51 C17 43.1(10) . .
C18 C51 H51 143.1 . .
C52 C51 C17 99(2) . .
C52 C51 C18 63.2(17) . .
C52 C51 H51 120.0 . .
C52 C51 C50 120(3) . .
C50 C51 C17 26.4(18) . .
C50 C51 C18 70(2) . .
C50 C51 H51 120.0 . .
C19 C52 C18 48.5(15) . .
C51 C52 C19 117(3) . .
C51 C52 C18 73.1(19) . .
C51 C52 C53 121(3) . .
C51 C52 C55 119(3) . .
C53 C52 C19 22(2) . .
C53 C52 C18 66(2) . .
C53 C52 C55 120(3) . .
C55 C52 C19 120(2) . .
C55 C52 C18 137.4(13) . .
C43 C44 C48 119(3) . .
C43 C44 C45 119(3) . .
C45 C44 C48 122(3) . .
C44 C45 H45 122.1 . .
C46 C45 C44 116(3) . .
C46 C45 H45 122.1 . .
C19 C53 C18 50(6) . .
C19 C53 C54 78(7) . .
C19 C53 C20 103(8) . .
C19 C53 C52 104(7) . .
C19 C53 H53 88.8 . .
C18 C53 H53 136.8 . .
C54 C53 C18 69(3) . .
C54 C53 H53 120.9 . .
C20 C53 C18 116(4) . .
C20 C53 C54 47(3) . .
C20 C53 C52 144(4) . .
C20 C53 H53 82.5 . .
C52 C53 C18 67(2) . .
C52 C53 C54 118(4) . .
C52 C53 H53 120.9 . .
C41 C46 H46 116.2 . .
C45 C46 C41 128(5) . .
C45 C46 H46 116.2 . .
C22 C50 C10 111(3) . .
C22 C50 C18 86(2) . .
C22 C50 H50 114.1 . .
C10 C50 C18 93(2) . .
C10 C50 H50 49.6 . .
C17 C50 C22 63(3) . .
C17 C50 C10 72(3) . .
C17 C50 C18 42(2) . .
C17 C50 C51 108(4) . .
C17 C50 H50 116.8 . .
C17 C50 C49 41(3) . .
C18 C50 H50 140.9 . .
C51 C50 C22 121(3) . .
C51 C50 C10 120(3) . .
C51 C50 C18 67(2) . .
C51 C50 H50 119.7 . .
C49 C50 C22 22.3(16) . .
C49 C50 C10 98(3) . .
C49 C50 C18 68(3) . .
C49 C50 C51 121(4) . .
C49 C50 H50 119.7 . .
C22 C49 C17 131(10) . .
C22 C49 C21 54(6) . .
C22 C49 C18 138(7) . .
C22 C49 C54 97(7) . .
C22 C49 C50 91(8) . .
C17 C49 C21 139(4) . .
C17 C49 C18 43(2) . .
C17 C49 C54 107(4) . .
C17 C49 C50 40(3) . .
C21 C49 C18 102(2) . .
C54 C49 C21 44(2) . .
C54 C49 C18 64(3) . .
C50 C49 C21 120(3) . .
C50 C49 C18 70(3) . .
C50 C49 C54 119(4) . .
C23 F20 F5 72(3) . .
C23 F20 F4 100(4) . .
C23 F20 F6 53(4) . .
C23 F20 C55 100(3) . .
F5 F20 F6 92(3) . .
F5 F20 C55 35(2) . .
F4 F20 F5 145(6) . .
F4 F20 F6 111(4) . .
F4 F20 C55 121(6) . .
C55 F20 F6 126(3) . .
F5 F21 C55 34(3) . .
F5 C55 C23 49(2) . .
F5 C55 C52 138(4) . .
F5 C55 F20 72(3) . .
F5 C55 F21 37(2) . .
F5 C55 F19 108(4) . .
C52 C55 C23 112.9(17) . .
F20 C55 C23 29.5(17) . .
F20 C55 C52 112(3) . .
F20 C55 F19 105(2) . .
F21 C55 C23 81.2(18) . .
F21 C55 C52 114(2) . .
F21 C55 F20 108(2) . .
F21 C55 F19 106.4(19) . .
F19 C55 C23 126(2) . .
F19 C55 C52 111(2) . .
C55 F19 F5 25.4(18) . .
C24 F2 F2 136.5(18) . 2_455

loop_
_geom_bond_atom_site_label_1
_geom_bond_atom_site_label_2
_geom_bond_distance
_geom_bond_site_symmetry_2
Eu1 O3 2.531(7) .
Eu1 N1 2.667(5) .
Eu1 N2 2.653(5) 2_556
Eu1 N2 2.653(5) .
Eu1 O4 2.379(8) 2_556
Eu1 O4 2.379(8) .
Eu1 O2 2.383(9) 2_556
Eu1 O2 2.383(9) .
Eu1 O5 2.351(8) .
Eu1 O5 2.351(8) 2_556
Eu1 O1 2.389(8) .
Eu1 O1 2.389(8) 2_556
O3 H3A 1.0062 .
O3 H3B 1.0076 .
O9 H9C 0.8656 .
O9 H9D 0.8707 .
N1 C27 1.464(18) .
N1 C2 1.424(15) .
N1 C29 1.474(17) .
N1 C5 1.502(17) .
N1 C3 1.474(19) .
N1 C26 1.527(14) .
N2 C25 1.452(17) 2_556
N2 C4 1.461(16) .
N2 C7 1.490(14) .
N2 C31 1.466(14) .
N2 C28 1.510(15) .
N2 C1 1.513(18) 2_556
O8 H8A 0.8700 .
O8 H8B 0.8707 .
O7 H7C 0.8704 .
O7 H7D 0.8697 .
C25 N2 1.452(17) 2_556
C25 H25A 0.9900 .
C25 H25B 0.9900 .
C25 C26 1.51(2) .
O4 C30 1.275(15) .
C4 H4A 0.9900 .
C4 H4B 0.9900 .
C4 C3 1.49(2) .
C27 H27A 0.9900 .
C27 H27B 0.9900 .
C27 C28 1.52(2) .
O2 C8 1.266(15) .
C2 H2A 0.9900 .
C2 H2B 0.9900 .
C2 C1 1.49(2) .
O5 C32 1.262(15) .
C22 H22 0.9500 .
C22 C17 1.34(5) .
C22 C21 1.41(5) .
C22 C54 1.56(6) .
C22 C50 1.49(6) .
C22 C49 0.57(4) .
N6 H6 0.8800 .
N6 C32 1.309(16) .
N6 C34 1.458(18) .
N4 H4 0.8800 .
N4 C8 1.319(17) .
N4 C10 1.442(18) .
O1 C6 1.276(16) .
N5 H5 0.8800 .
N5 C30 1.323(16) .
N5 C33 1.443(17) .
C7 H7A 0.9900 .
C7 H7B 0.9900 .
C7 C8 1.48(2) .
C11 C16 1.40(3) .
C11 C9 1.50(3) .
C11 C12 1.36(3) .
N3 H3 0.8800 .
N3 C6 1.323(16) .
N3 C9 1.435(18) .
C30 C29 1.51(2) .
C32 C31 1.51(2) .
C13 H13 0.9500 .
C13 C14 1.29(3) .
C13 C12 1.41(3) .
C6 C5 1.50(2) .
C29 H29A 0.9900 .
C29 H29B 0.9900 .
C16 H16 0.9500 .
C16 C15 1.40(2) .
C35 C33 1.52(2) .
C35 C36 1.40(3) .
C35 C40 1.28(4) .
C34 H34A 0.9900 .
C34 H34B 0.9900 .
C34 C41 1.43(6) .
C10 H10A 0.9900 .
C10 H10B 0.9900 .
C10 C17 1.54(2) .
C10 C50 1.56(4) .
C17 C18 1.38(2) .
C17 C54 1.86(5) .
C17 C51 1.89(4) .
C17 C50 0.89(4) .
C17 C49 0.90(5) .
C9 H9A 0.9900 .
C9 H9B 0.9900 .
C33 H33A 0.9900 .
C33 H33B 0.9900 .
C21 H21 0.9500 .
C21 C54 1.17(5) .
C21 C20 1.40(4) .
C21 C49 1.67(5) .
C19 H19 0.9500 .
C19 C18 1.40(4) .
C19 C54 1.44(6) .
C19 C20 1.32(5) .
C19 C52 1.66(4) .
C19 C53 0.65(4) .
C14 C15 1.35(2) .
C14 C23 1.50(3) .
C12 H12 0.9500 .
C36 H36 0.9500 .
C36 C37 1.35(3) .
C18 H18 0.9500 .
C18 C54 1.80(5) .
C18 C51 1.87(4) .
C18 C52 1.75(3) .
C18 C53 1.73(5) .
C18 C50 1.91(4) .
C18 C49 1.90(5) .
C15 H15 0.9500 .
C37 H37 0.9500 .
C37 C38 1.54(5) .
C39 H39 0.9500 .
C39 C40 1.43(3) .
C39 C38 1.32(5) .
C40 H40 0.9500 .
C42 H42 0.9500 .
C42 C41 1.46(6) .
C42 C43 1.37(4) .
C54 H54 0.9500 .
C54 C20 1.06(6) .
C54 C53 1.44(8) .
C54 C49 1.38(7) .
C41 C46 1.37(8) .
F9 C48 1.313(19) .
C48 F7 1.336(18) .
C48 F8 1.343(19) .
C48 C44 1.47(4) .
F1 C24 1.36(4) .
C24 F3 1.34(3) .
C24 C20 1.53(3) .
C24 F2 1.24(3) .
C38 C47 1.39(4) .
C23 F5 1.332(19) .
C23 F4 1.349(19) .
C23 F6 1.312(18) .
C23 F20 0.85(4) .
C23 C55 1.70(4) .
F5 F20 1.31(4) .
F5 F21 0.85(3) .
F5 C55 0.79(5) .
F5 F19 1.75(4) .
F4 F20 0.90(5) .
F6 F20 1.63(6) .
C20 C53 1.01(5) .
C31 H31A 0.9900 .
C31 H31B 0.9900 .
C5 H5A 0.9900 .
C5 H5B 0.9900 .
C28 H28A 0.9900 .
C28 H28B 0.9900 .
C3 H3C 0.9900 .
C3 H3D 0.9900 .
C26 H26A 0.9900 .
C26 H26B 0.9900 .
C1 N2 1.513(18) 2_556
C1 H1A 0.9900 .
C1 H1B 0.9900 .
C47 F11 1.309(18) .
C47 F12 1.330(19) .
C47 F10 1.379(19) .
C47 F8A 1.370(19) .
C47 F14A 1.294(18) .
C43 H43 0.9500 .
C43 C44 1.39(4) .
C51 H51 0.9500 .
C51 C52 1.35(4) .
C51 C50 1.42(5) .
C52 C53 1.38(6) .
C52 C55 1.50(4) .
C44 C45 1.46(6) .
C45 H45 0.9500 .
C45 C46 1.35(7) .
C53 H53 0.9500 .
C46 H46 0.9500 .
C50 H50 0.9500 .
C50 C49 1.36(7) .
F20 C55 1.33(2) .
F21 C55 1.33(2) .
C55 F19 1.335(19) .
F2 F2 1.67(4) 2_455

loop_
_twin_individual_id
_twin_individual_mass_fraction_refined
1 0.9702(11)
2 0.0298(11)
